data_4310865
loop_
_publ_author_name
'John H. Thurston'
'Christopher G.-Z. Tang'
'Daniel W. Trahan'
'Kenton H. Whitmire'

_publ_contact_author
;
      Kenton H. Whitmire
      Department of Chemistry MS-60
      Rice University
      1600 Main St. 
      Houtson Tx. 77005
      United States of America
;
_publ_contact_author_email whitmir@rice.edu
_publ_contact_author_fax '713 737 5652'
_publ_contact_author_phone '713 737 5650'
_publ_section_title
;
 Toward Rational Control of Metal Stoichiometry in Heterobimetallic
 Coordination Complexes: Synthesis and Characterization of
 Pb(Hsal)2(Cu(salen*))2, [Pb(NO3)(Cu(salen*))2](NO3),
 Pb(OAc)2(Cu(salen*)), and [Pb(OAc)(Ni(salen*))2](OAc)
;
_journal_name_full 'Inorganic Chemistry'
_journal_page_first 2708
_journal_page_last 2713
_journal_paper_doi 10.1021/ic035427w
_journal_volume 43
_journal_year 2004
_chemical_formula_sum 'C22 H24 Cu N2 O9 Pb'
_chemical_formula_weight 731.16
_chemical_name_systematic
; 
 ? 
;
_space_group_IT_number 2
_symmetry_cell_setting triclinic
_symmetry_space_group_name_Hall '-P 1'
_symmetry_space_group_name_H-M 'P -1'
_atom_sites_solution_hydrogens geom
_atom_sites_solution_primary direct
_atom_sites_solution_secondary difmap
_audit_creation_method SHELXL-97
_cell_angle_alpha 110.96(3)
_cell_angle_beta 103.97(3)
_cell_angle_gamma 97.73(3)
_cell_formula_units_Z 2
_cell_length_a 9.990(2)
_cell_length_b 10.759(2)
_cell_length_c 12.576(3)
_cell_measurement_reflns_used 4172
_cell_measurement_temperature 293(2)
_cell_measurement_theta_max 46.559
_cell_measurement_theta_min 4.712
_cell_volume 1188.0(6)
_computing_cell_refinement 'SHELXTL 6.10 (Bruker AXS, 2001)'
_computing_data_collection 'SHELXTL 6.10 (Bruker AXS, 2001)'
_computing_data_reduction 'SHELXTL 6.10 (Bruker AXS, 2001)'
_computing_molecular_graphics 'SHELXTL 6.10 (Bruker AXS, 2001)'
_computing_publication_material 'SHELXTL 6.10 (Bruker AXS, 2001)'
_computing_structure_refinement 'SHELXL-97 (Sheldrick, 1997)'
_computing_structure_solution 'SHELXS-97 (Sheldrick, 1990)'
_diffrn_ambient_temperature 293(2)
_diffrn_measured_fraction_theta_full 0.992
_diffrn_measured_fraction_theta_max 0.992
_diffrn_measurement_device_type 'Bruker SMART 1K, CCD'
_diffrn_measurement_method '2theta, omega'
_diffrn_radiation_monochromator graphite
_diffrn_radiation_source 'normal-focus sealed tube'
_diffrn_radiation_type MoK\a
_diffrn_radiation_wavelength 0.71073
_diffrn_reflns_av_R_equivalents 0.0196
_diffrn_reflns_av_sigmaI/netI 0.0327
_diffrn_reflns_limit_h_max 11
_diffrn_reflns_limit_h_min -11
_diffrn_reflns_limit_k_max 7
_diffrn_reflns_limit_k_min -11
_diffrn_reflns_limit_l_max 13
_diffrn_reflns_limit_l_min -13
_diffrn_reflns_number 5168
_diffrn_reflns_theta_full 23.29
_diffrn_reflns_theta_max 23.29
_diffrn_reflns_theta_min 1.83
_exptl_absorpt_coefficient_mu 8.027
_exptl_absorpt_correction_T_max 1.000000
_exptl_absorpt_correction_T_min 0.582907
_exptl_absorpt_correction_type multi-scan
_exptl_crystal_colour crimson
_exptl_crystal_density_diffrn 2.044
_exptl_crystal_density_method 'not measured'
_exptl_crystal_description block
_exptl_crystal_F_000 706
_exptl_crystal_size_max 0.22
_exptl_crystal_size_mid 0.18
_exptl_crystal_size_min 0.10
_refine_diff_density_max 0.636
_refine_diff_density_min -0.611
_refine_diff_density_rms 0.083
_refine_ls_extinction_method none
_refine_ls_goodness_of_fit_ref 1.039
_refine_ls_hydrogen_treatment 'riding model'
_refine_ls_matrix_type full
_refine_ls_number_parameters 316
_refine_ls_number_reflns 3387
_refine_ls_number_restraints 0
_refine_ls_restrained_S_all 1.039
_refine_ls_R_factor_all 0.0218
_refine_ls_R_factor_gt 0.0196
_refine_ls_shift/su_max 0.001
_refine_ls_shift/su_mean 0.000
_refine_ls_structure_factor_coef Fsqd
_refine_ls_weighting_details 'calc w=1/[\s^2^(Fo^2^)+(0.0278P)^2^+0.0265P] where P=(Fo^2^+2Fc^2^)/3'
_refine_ls_weighting_scheme calc
_refine_ls_wR_factor_gt 0.0501
_refine_ls_wR_factor_ref 0.0509
_reflns_number_gt 3167
_reflns_number_total 3387
_reflns_threshold_expression >2sigma(I)
_cod_data_source_file ic035427wsi20040129_114253_4.cif
_cod_data_source_block compound3
_cod_depositor_comments
;
The following automatic conversions were performed:
'_symmetry_cell_setting' value 'Triclinic' changed to 'triclinic'
according to '/home/saulius/struct/CIF-dictionaries/cif_core.dic'
dictionary named 'cif_core.dic' version 2.4.1 from
2010-06-29.

'_exptl_absorpt_correction_type' value 'Multiscan' changed to
'multi-scan' according to
'/home/saulius/struct/CIF-dictionaries/cif_core.dic' dictionary named
'cif_core.dic' version 2.4.1 from 2010-06-29.

Automatic conversion script
Id: cif_fix_enum 1527 2010-12-29 10:47:43Z saulius 

2020-11-04
Z value changed to be consistent with given formula
                miguel
;
_cod_original_formula_units_Z 1
_cod_original_cell_volume 1188.0(4)
_cod_original_formula_sum 'C22 H24 Cu1 N2 O9 Pb1'
_cod_database_code 4310865

loop_
_symmetry_equiv_pos_as_xyz
'x, y, z'
'-x, -y, -z'

loop_
_atom_site_label
_atom_site_type_symbol
_atom_site_fract_x
_atom_site_fract_y
_atom_site_fract_z
_atom_site_U_iso_or_equiv
_atom_site_adp_type
_atom_site_occupancy
_atom_site_symmetry_multiplicity
_atom_site_calc_flag
_atom_site_refinement_flags
_atom_site_disorder_assembly
_atom_site_disorder_group
Pb1 Pb 0.077713(15) 0.456307(14) 0.309665(13) 0.03345(7) Uani 1 1 d . . .
Cu1 Cu 0.08273(5) 0.37756(5) 0.01182(4) 0.03158(12) Uani 1 1 d . . .
O1 O 0.1177(3) 0.5626(3) 0.1287(2) 0.0333(6) Uani 1 1 d . . .
O2 O -0.0330(3) 0.3127(3) 0.0922(2) 0.0329(6) Uani 1 1 d . . .
O3 O -0.2064(3) 0.2824(3) 0.2099(2) 0.0407(7) Uani 1 1 d . . .
O4 O 0.1850(3) 0.7643(3) 0.3389(3) 0.0448(7) Uani 1 1 d . . .
O11 O 0.2735(3) 0.4037(3) 0.2321(3) 0.0531(8) Uani 1 1 d . . .
O12 O 0.3477(3) 0.5542(4) 0.4185(3) 0.0580(9) Uani 1 1 d . . .
O21 O 0.1015(4) 0.2515(3) 0.3323(3) 0.0567(9) Uani 1 1 d . . .
O22 O 0.0859(5) 0.3826(4) 0.5050(3) 0.0737(11) Uani 1 1 d . . .
O100 O 0.5598(5) 0.7748(5) 0.6016(4) 0.0983(14) Uani 1 1 d . . .
N1 N 0.2058(3) 0.4322(3) -0.0688(3) 0.0342(8) Uani 1 1 d . . .
N2 N 0.0540(3) 0.1951(3) -0.1099(3) 0.0329(8) Uani 1 1 d . . .
C1 C 0.2356(4) 0.6574(4) 0.1602(4) 0.0326(9) Uani 1 1 d . . .
C2 C 0.2742(4) 0.7705(4) 0.2730(4) 0.0366(10) Uani 1 1 d . . .
C3 C 0.3920(5) 0.8757(5) 0.3099(4) 0.0547(13) Uani 1 1 d . . .
H3A H 0.4153 0.9487 0.3841 0.066 Uiso 1 1 calc R . .
C4 C 0.4765(6) 0.8734(6) 0.2367(5) 0.0634(16) Uani 1 1 d . . .
H4A H 0.5556 0.9454 0.2614 0.076 Uiso 1 1 calc R . .
C5 C 0.4437(5) 0.7668(5) 0.1296(4) 0.0514(13) Uani 1 1 d . . .
H5A H 0.5014 0.7662 0.0814 0.062 Uiso 1 1 calc R . .
C6 C 0.3240(4) 0.6561(4) 0.0886(4) 0.0372(10) Uani 1 1 d . . .
C7 C 0.2983(4) 0.5467(5) -0.0260(4) 0.0409(11) Uani 1 1 d . . .
H7A H 0.3532 0.5600 -0.0730 0.049 Uiso 1 1 calc R . .
C8 C 0.1809(5) 0.3286(4) -0.1890(4) 0.0432(11) Uani 1 1 d . . .
H8A H 0.2649 0.3393 -0.2139 0.052 Uiso 1 1 calc R . .
H8B H 0.1020 0.3376 -0.2459 0.052 Uiso 1 1 calc R . .
C9 C 0.1471(5) 0.1894(4) -0.1838(4) 0.0418(10) Uani 1 1 d . . .
H9A H 0.1002 0.1187 -0.2639 0.050 Uiso 1 1 calc R . .
H9B H 0.2340 0.1678 -0.1494 0.050 Uiso 1 1 calc R . .
C10 C -0.0328(4) 0.0853(4) -0.1258(4) 0.0359(10) Uani 1 1 d . . .
H10A H -0.0363 0.0043 -0.1881 0.043 Uiso 1 1 calc R . .
C11 C -0.1248(4) 0.0779(4) -0.0548(3) 0.0327(9) Uani 1 1 d . . .
C12 C -0.2212(4) -0.0497(4) -0.0925(4) 0.0388(10) Uani 1 1 d . . .
H12A H -0.2216 -0.1239 -0.1597 0.047 Uiso 1 1 calc R . .
C13 C -0.3133(5) -0.0652(4) -0.0317(4) 0.0439(11) Uani 1 1 d . . .
H13A H -0.3777 -0.1493 -0.0586 0.053 Uiso 1 1 calc R . .
C14 C -0.3120(4) 0.0431(4) 0.0700(4) 0.0395(10) Uani 1 1 d . . .
H14A H -0.3750 0.0318 0.1114 0.047 Uiso 1 1 calc R . .
C15 C -0.2161(4) 0.1689(4) 0.1099(4) 0.0327(9) Uani 1 1 d . . .
C16 C -0.1214(4) 0.1887(4) 0.0484(3) 0.0285(9) Uani 1 1 d . . .
C17 C 0.2387(5) 0.8446(5) 0.4637(4) 0.0539(13) Uani 1 1 d . . .
H17A H 0.1666 0.8316 0.4998 0.081 Uiso 1 1 calc R . .
H17B H 0.2658 0.9397 0.4781 0.081 Uiso 1 1 calc R . .
H17C H 0.3201 0.8171 0.4979 0.081 Uiso 1 1 calc R . .
C18 C -0.2732(5) 0.2634(5) 0.2919(4) 0.0552(13) Uani 1 1 d . . .
H18A H -0.2580 0.3502 0.3571 0.083 Uiso 1 1 calc R . .
H18B H -0.2335 0.2018 0.3223 0.083 Uiso 1 1 calc R . .
H18C H -0.3734 0.2253 0.2519 0.083 Uiso 1 1 calc R . .
C21 C 0.1031(5) 0.2763(5) 0.4385(4) 0.0403(10) Uani 1 1 d . . .
C22 C 0.1315(6) 0.1650(5) 0.4816(5) 0.0632(15) Uani 1 1 d . . .
H22A H 0.1305 0.1932 0.5629 0.095 Uiso 1 1 calc R . .
H22B H 0.2229 0.1493 0.4777 0.095 Uiso 1 1 calc R . .
H22C H 0.0593 0.0818 0.4316 0.095 Uiso 1 1 calc R . .
C31 C 0.3709(5) 0.4910(5) 0.3227(5) 0.0455(11) Uani 1 1 d . . .
C32 C 0.5181(5) 0.5221(6) 0.3141(6) 0.0749(17) Uani 1 1 d . . .
H32A H 0.5798 0.4874 0.3617 0.112 Uiso 1 1 calc R . .
H32B H 0.5532 0.6196 0.3431 0.112 Uiso 1 1 calc R . .
H32C H 0.5154 0.4793 0.2320 0.112 Uiso 1 1 calc R . .

loop_
_atom_site_aniso_label
_atom_site_aniso_U_11
_atom_site_aniso_U_22
_atom_site_aniso_U_33
_atom_site_aniso_U_23
_atom_site_aniso_U_13
_atom_site_aniso_U_12
Pb1 0.03941(11) 0.02725(10) 0.02972(11) 0.00858(8) 0.00993(7) 0.00557(7)
Cu1 0.0330(3) 0.0286(3) 0.0317(3) 0.0105(2) 0.0141(2) 0.0009(2)
O1 0.0308(15) 0.0285(15) 0.0325(15) 0.0078(13) 0.0085(12) -0.0032(12)
O2 0.0370(15) 0.0275(15) 0.0291(15) 0.0087(13) 0.0116(12) -0.0023(12)
O3 0.0495(17) 0.0370(17) 0.0371(17) 0.0126(15) 0.0237(14) 0.0038(14)
O4 0.0465(17) 0.0430(18) 0.0325(16) 0.0088(14) 0.0076(14) -0.0016(14)
O11 0.0484(19) 0.0484(19) 0.060(2) 0.0197(18) 0.0161(17) 0.0111(16)
O12 0.049(2) 0.060(2) 0.055(2) 0.0167(19) 0.0118(17) 0.0083(17)
O21 0.093(3) 0.0412(19) 0.048(2) 0.0219(17) 0.0316(18) 0.0252(18)
O22 0.117(3) 0.058(2) 0.058(2) 0.020(2) 0.040(2) 0.044(2)
O100 0.090(3) 0.082(3) 0.090(3) 0.010(3) 0.011(3) 0.020(3)
N1 0.0335(18) 0.037(2) 0.0319(19) 0.0147(17) 0.0122(15) 0.0041(16)
N2 0.0379(19) 0.0323(19) 0.0301(18) 0.0133(16) 0.0128(15) 0.0081(16)
C1 0.027(2) 0.032(2) 0.038(2) 0.022(2) 0.0028(18) 0.0005(18)
C2 0.038(2) 0.034(2) 0.031(2) 0.017(2) -0.0003(19) -0.0011(19)
C3 0.060(3) 0.039(3) 0.044(3) 0.015(2) -0.002(2) -0.014(2)
C4 0.057(3) 0.060(3) 0.054(3) 0.025(3) 0.004(3) -0.027(3)
C5 0.039(3) 0.059(3) 0.051(3) 0.028(3) 0.008(2) -0.011(2)
C6 0.033(2) 0.040(2) 0.037(2) 0.022(2) 0.0058(19) -0.0037(19)
C7 0.032(2) 0.053(3) 0.046(3) 0.031(2) 0.013(2) 0.002(2)
C8 0.050(3) 0.046(3) 0.034(2) 0.014(2) 0.019(2) 0.007(2)
C9 0.048(3) 0.044(3) 0.039(3) 0.017(2) 0.023(2) 0.011(2)
C10 0.043(2) 0.029(2) 0.029(2) 0.0078(19) 0.0074(19) 0.0062(19)
C11 0.034(2) 0.029(2) 0.031(2) 0.0118(19) 0.0059(18) 0.0041(18)
C12 0.044(2) 0.030(2) 0.036(2) 0.012(2) 0.007(2) 0.0014(19)
C13 0.044(3) 0.032(2) 0.046(3) 0.018(2) 0.004(2) -0.008(2)
C14 0.039(2) 0.040(3) 0.039(3) 0.021(2) 0.011(2) 0.001(2)
C15 0.031(2) 0.031(2) 0.032(2) 0.013(2) 0.0053(18) 0.0010(18)
C16 0.028(2) 0.028(2) 0.028(2) 0.0133(19) 0.0051(17) 0.0002(17)
C17 0.066(3) 0.047(3) 0.039(3) 0.010(2) 0.014(2) 0.012(2)
C18 0.059(3) 0.060(3) 0.052(3) 0.024(3) 0.031(3) 0.006(3)
C21 0.044(3) 0.038(3) 0.042(3) 0.018(2) 0.015(2) 0.011(2)
C22 0.081(4) 0.056(3) 0.059(3) 0.033(3) 0.017(3) 0.020(3)
C31 0.043(3) 0.038(3) 0.059(3) 0.028(3) 0.012(3) 0.008(2)
C32 0.051(3) 0.079(4) 0.098(5) 0.041(4) 0.024(3) 0.012(3)

loop_
_atom_type_symbol
_atom_type_description
_atom_type_scat_dispersion_real
_atom_type_scat_dispersion_imag
_atom_type_scat_source
C C 0.0033 0.0016 'International Tables Vol C Tables 4.2.6.8 and 6.1.1.4'
H H 0.0000 0.0000 'International Tables Vol C Tables 4.2.6.8 and 6.1.1.4'
N N 0.0061 0.0033 'International Tables Vol C Tables 4.2.6.8 and 6.1.1.4'
O O 0.0106 0.0060 'International Tables Vol C Tables 4.2.6.8 and 6.1.1.4'
Cu Cu 0.3201 1.2651 'International Tables Vol C Tables 4.2.6.8 and 6.1.1.4'
Pb Pb -3.3944 10.1111 'International Tables Vol C Tables 4.2.6.8 and 6.1.1.4'

loop_
_geom_angle_atom_site_label_1
_geom_angle_atom_site_label_2
_geom_angle_atom_site_label_3
_geom_angle
_geom_angle_site_symmetry_1
_geom_angle_site_symmetry_3
_geom_angle_publ_flag
O21 Pb1 O11 77.48(12) . . ?
O21 Pb1 O2 86.87(11) . . ?
O11 Pb1 O2 74.23(10) . . ?
O21 Pb1 O12 88.27(12) . . ?
O11 Pb1 O12 51.62(12) . . ?
O2 Pb1 O12 125.32(11) . . ?
O21 Pb1 C31 84.40(13) . . ?
O11 Pb1 C31 25.91(13) . . ?
O2 Pb1 C31 99.47(13) . . ?
O12 Pb1 C31 25.91(12) . . ?
O2 Cu1 O1 89.90(11) . . ?
O2 Cu1 N1 175.87(13) . . ?
O1 Cu1 N1 92.84(13) . . ?
O2 Cu1 N2 93.18(13) . . ?
O1 Cu1 N2 176.92(12) . . ?
N1 Cu1 N2 84.08(14) . . ?
C1 O1 Cu1 123.1(3) . . ?
C16 O2 Cu1 126.0(2) . . ?
C16 O2 Pb1 123.4(2) . . ?
Cu1 O2 Pb1 106.69(11) . . ?
C15 O3 C18 118.0(3) . . ?
C2 O4 C17 117.3(3) . . ?
C31 O11 Pb1 96.4(3) . . ?
C31 O12 Pb1 89.4(3) . . ?
C21 O21 Pb1 104.4(3) . . ?
C7 N1 C8 121.9(4) . . ?
C7 N1 Cu1 125.6(3) . . ?
C8 N1 Cu1 112.5(3) . . ?
C10 N2 C9 120.5(4) . . ?
C10 N2 Cu1 126.3(3) . . ?
C9 N2 Cu1 113.1(3) . . ?
O1 C1 C6 124.6(4) . . ?
O1 C1 C2 118.0(4) . . ?
C6 C1 C2 117.4(4) . . ?
O4 C2 C3 124.2(4) . . ?
O4 C2 C1 114.4(3) . . ?
C3 C2 C1 121.4(4) . . ?
C2 C3 C4 120.2(5) . . ?
C5 C4 C3 119.9(4) . . ?
C4 C5 C6 121.7(5) . . ?
C1 C6 C5 119.4(4) . . ?
C1 C6 C7 122.9(4) . . ?
C5 C6 C7 117.7(4) . . ?
N1 C7 C6 125.2(4) . . ?
N1 C8 C9 107.1(3) . . ?
N2 C9 C8 108.1(4) . . ?
N2 C10 C11 125.3(4) . . ?
C16 C11 C12 119.7(4) . . ?
C16 C11 C10 123.5(4) . . ?
C12 C11 C10 116.8(4) . . ?
C13 C12 C11 120.7(4) . . ?
C12 C13 C14 120.5(4) . . ?
C13 C14 C15 119.7(4) . . ?
O3 C15 C14 124.1(4) . . ?
O3 C15 C16 114.7(3) . . ?
C14 C15 C16 121.2(4) . . ?
O2 C16 C15 117.6(4) . . ?
O2 C16 C11 124.2(3) . . ?
C15 C16 C11 118.2(3) . . ?
O22 C21 O21 123.7(4) . . ?
O22 C21 C22 120.6(4) . . ?
O21 C21 C22 115.7(4) . . ?
O12 C31 O11 121.6(4) . . ?
O12 C31 C32 119.4(5) . . ?
O11 C31 C32 119.0(5) . . ?
O12 C31 Pb1 64.7(2) . . ?
O11 C31 Pb1 57.7(2) . . ?
C32 C31 Pb1 169.4(3) . . ?

loop_
_geom_bond_atom_site_label_1
_geom_bond_atom_site_label_2
_geom_bond_distance
_geom_bond_site_symmetry_2
_geom_bond_publ_flag
Pb1 O21 2.356(3) . ?
Pb1 O11 2.433(3) . ?
Pb1 O2 2.479(3) . ?
Pb1 O12 2.584(3) . ?
Pb1 C31 2.860(5) . ?
Cu1 O2 1.923(3) . ?
Cu1 O1 1.928(3) . ?
Cu1 N1 1.929(3) . ?
Cu1 N2 1.940(3) . ?
O1 C1 1.322(4) . ?
O2 C16 1.336(4) . ?
O3 C15 1.376(5) . ?
O3 C18 1.413(5) . ?
O4 C2 1.366(5) . ?
O4 C17 1.413(5) . ?
O11 C31 1.257(5) . ?
O12 C31 1.249(6) . ?
O21 C21 1.261(5) . ?
O22 C21 1.214(6) . ?
N1 C7 1.281(5) . ?
N1 C8 1.459(5) . ?
N2 C10 1.287(5) . ?
N2 C9 1.457(5) . ?
C1 C6 1.402(6) . ?
C1 C2 1.420(6) . ?
C2 C3 1.373(6) . ?
C3 C4 1.387(7) . ?
C4 C5 1.348(7) . ?
C5 C6 1.413(6) . ?
C6 C7 1.433(6) . ?
C8 C9 1.519(6) . ?
C10 C11 1.442(6) . ?
C11 C16 1.402(6) . ?
C11 C12 1.413(5) . ?
C12 C13 1.361(6) . ?
C13 C14 1.383(6) . ?
C14 C15 1.391(5) . ?
C15 C16 1.399(5) . ?
C21 C22 1.514(6) . ?
C31 C32 1.502(7) . ?
